data_7008402
loop_
_publ_author_name
'Kumaraswamy, Sudha'
'Kumar, K. Senthil'
'Kumar, N. Satish'
'Swamy, K. C. Kumara'

_publ_section_title
;
 Addition products of a P(III)-isothiocyanate to dialkyl
 acetylenedicarboxylates: a spirocyclic phosphinimine and a
 triphosphorus heterocycle with tetra- and penta-coordinate phosphorus.
;
_journal_issue 10
_journal_name_full 'Dalton transactions (Cambridge, England : 2003)'
_journal_page_first 1847
_journal_page_last 1851
_journal_paper_doi 10.1039/b502358k
_journal_year 2005
_chemical_formula_sum 'C39 H48 N O6 P S'
_chemical_formula_weight 689.81
_chemical_name_systematic
;
?
;
_space_group_IT_number 14
_symmetry_cell_setting monoclinic
_symmetry_space_group_name_Hall '-P 2yn'
_symmetry_space_group_name_H-M 'P 1 21/n 1'
_atom_sites_solution_hydrogens geom
_atom_sites_solution_primary direct
_atom_sites_solution_secondary difmap
_audit_creation_method SHELXL-97
_cell_angle_alpha 90.00
_cell_angle_beta 92.7210(10)
_cell_angle_gamma 90.00
_cell_formula_units_Z 4
_cell_length_a 12.1695(7)
_cell_length_b 12.8469(7)
_cell_length_c 24.2906(13)
_cell_measurement_temperature 273(2)
_cell_volume 3793.3(4)
_computing_structure_refinement 'SHELXL-97 (Sheldrick, 1997)'
_computing_structure_solution 'SHELXS-97 (Sheldrick, 1990)'
_diffrn_ambient_temperature 273(2)
_diffrn_measured_fraction_theta_full 0.949
_diffrn_measured_fraction_theta_max 0.949
_diffrn_radiation_monochromator graphite
_diffrn_radiation_source 'fine-focus sealed tube'
_diffrn_radiation_type MoK\a
_diffrn_radiation_wavelength 0.71073
_diffrn_reflns_av_R_equivalents 0.0417
_diffrn_reflns_av_sigmaI/netI 0.0319
_diffrn_reflns_limit_h_max 14
_diffrn_reflns_limit_h_min -14
_diffrn_reflns_limit_k_max 15
_diffrn_reflns_limit_k_min -15
_diffrn_reflns_limit_l_max 28
_diffrn_reflns_limit_l_min -28
_diffrn_reflns_number 35591
_diffrn_reflns_theta_full 25.00
_diffrn_reflns_theta_max 25.00
_diffrn_reflns_theta_min 4.14
_exptl_absorpt_coefficient_mu 0.172
_exptl_absorpt_correction_T_max 0.9663
_exptl_absorpt_correction_T_min 0.9342
_exptl_absorpt_correction_type 'empirical, SADABS'
_exptl_crystal_density_diffrn 1.208
_exptl_crystal_density_method 'not measured'
_exptl_crystal_description 'irregular blocks'
_exptl_crystal_F_000 1472
_exptl_crystal_size_max 0.40
_exptl_crystal_size_mid 0.40
_exptl_crystal_size_min 0.20
_refine_diff_density_max 0.497
_refine_diff_density_min -0.434
_refine_diff_density_rms 0.058
_refine_ls_extinction_method none
_refine_ls_goodness_of_fit_ref 1.151
_refine_ls_hydrogen_treatment mixed
_refine_ls_matrix_type full
_refine_ls_number_parameters 440
_refine_ls_number_reflns 6638
_refine_ls_number_restraints 19
_refine_ls_restrained_S_all 1.166
_refine_ls_R_factor_all 0.0978
_refine_ls_R_factor_gt 0.0627
_refine_ls_shift/su_max 0.001
_refine_ls_shift/su_mean 0.000
_refine_ls_structure_factor_coef Fsqd
_refine_ls_weighting_details 'w=1/[\s^2^(Fo^2^)+(0.0970P)^2^+1.4652P] where P=(Fo^2^+2Fc^2^)/3'
_refine_ls_weighting_scheme calc
_refine_ls_wR_factor_gt 0.1767
_refine_ls_wR_factor_ref 0.1995
_reflns_number_gt 4440
_reflns_number_total 6638
_reflns_threshold_expression >2sigma(I)
_cod_data_source_file b502358k.txt
_cod_data_source_block compd3
_cod_depositor_comments
;
The following automatic conversions were performed:
'_symmetry_cell_setting' value 'Monoclinic' changed to 'monoclinic'
according to '/home/saulius/struct/CIF-dictionaries/cif_core.dic'
dictionary named 'cif_core.dic' version 2.4.1 from 2010-06-29.

Automatic conversion script
Id: cif_fix_enum 1527 2010-12-29 10:47:43Z saulius 

The following automatic conversions were performed:

'_refine_ls_weighting_scheme' value 'calc
w=1/[\s^2^(Fo^2^)+(0.0970P)^2^+1.4652P] where P=(Fo^2^+2Fc^2^)/3' was
changed to 'calc'. New tag '_refine_ls_weighting_details' was
created. The value of the new tag was set to
'w=1/[\s^2^(Fo^2^)+(0.0970P)^2^+1.4652P] where P=(Fo^2^+2Fc^2^)/3'.

Automatic conversion script
Id: cif_fix_values 3143 2015-03-26 13:38:13Z robertas 
;
_cod_original_sg_symbol_H-M p_21/n
_cod_database_code 7008402

loop_
_symmetry_equiv_pos_as_xyz
'x, y, z'
'-x+1/2, y+1/2, -z+1/2'
'-x, -y, -z'
'x-1/2, -y-1/2, z-1/2'

loop_
_atom_site_label
_atom_site_type_symbol
_atom_site_fract_x
_atom_site_fract_y
_atom_site_fract_z
_atom_site_U_iso_or_equiv
_atom_site_adp_type
_atom_site_occupancy
_atom_site_calc_flag
_atom_site_refinement_flags
_atom_site_disorder_assembly
_atom_site_disorder_group
P P 0.19722(6) 0.91102(6) 0.17459(3) 0.0435(2) Uani 1 d . . .
S S -0.08106(8) 0.95615(9) 0.25328(5) 0.0772(3) Uani 1 d . . .
O1 O 0.21789(16) 0.82583(15) 0.13103(8) 0.0465(5) Uani 1 d . . .
O2 O 0.31076(16) 0.94548(16) 0.20123(9) 0.0522(6) Uani 1 d . . .
O3 O 0.1031(3) 1.1467(2) 0.07152(12) 0.0895(9) Uani 1 d . . .
O4 O 0.2357(2) 1.0288(2) 0.06560(11) 0.0786(8) Uani 1 d . . .
O5 O -0.1356(2) 1.0682(2) 0.12075(13) 0.0838(9) Uani 1 d . . .
O6 O -0.04672(19) 1.19009(18) 0.17187(11) 0.0694(7) Uani 1 d . . .
N N 0.1130(2) 0.8857(2) 0.22029(11) 0.0496(6) Uani 1 d . . .
C1 C 0.2124(2) 0.7145(2) 0.13342(12) 0.0430(7) Uani 1 d . . .
C2 C 0.1475(3) 0.6632(2) 0.09332(13) 0.0489(7) Uani 1 d . . .
C3 C 0.1536(3) 0.5546(2) 0.09592(15) 0.0573(9) Uani 1 d . . .
H3 H 0.1109 0.5163 0.0704 0.069 Uiso 1 calc R . .
C4 C 0.2189(3) 0.5011(3) 0.13395(15) 0.0599(9) Uani 1 d . . .
C5 C 0.2813(3) 0.5579(3) 0.17263(14) 0.0546(8) Uani 1 d . . .
H5 H 0.3260 0.5230 0.1987 0.066 Uiso 1 calc R . .
C6 C 0.2782(2) 0.6656(2) 0.17320(12) 0.0448(7) Uani 1 d . . .
C7 C 0.3436(3) 0.7263(2) 0.21677(13) 0.0521(8) Uani 1 d . . .
H7A H 0.3787 0.6772 0.2423 0.062 Uiso 1 calc R . .
H7B H 0.2927 0.7675 0.2373 0.062 Uiso 1 calc R . .
C8 C 0.4311(2) 0.7983(2) 0.19611(13) 0.0491(7) Uani 1 d . . .
C9 C 0.5333(3) 0.7578(3) 0.18461(15) 0.0620(9) Uani 1 d . . .
H9 H 0.5442 0.6862 0.1864 0.074 Uiso 1 calc R . .
C10 C 0.6188(3) 0.8213(3) 0.17058(17) 0.0680(10) Uani 1 d . . .
C11 C 0.6019(3) 0.9276(3) 0.17144(16) 0.0639(9) Uani 1 d . . .
H11 H 0.6608 0.9706 0.1640 0.077 Uiso 1 calc R . .
C12 C 0.5021(3) 0.9746(3) 0.18281(14) 0.0534(8) Uani 1 d . . .
C13 C 0.4172(2) 0.9047(2) 0.19158(12) 0.0465(7) Uani 1 d . . .
C14 C 0.0734(3) 0.7185(3) 0.04979(14) 0.0596(9) Uani 1 d . . .
C15 C -0.0131(3) 0.7825(4) 0.0779(2) 0.0927(15) Uani 1 d . . .
H15A H -0.0570 0.7374 0.0995 0.139 Uiso 1 calc R . .
H15B H -0.0594 0.8168 0.0504 0.139 Uiso 1 calc R . .
H15C H 0.0225 0.8335 0.1014 0.139 Uiso 1 calc R . .
C16 C 0.0131(4) 0.6418(3) 0.01109(19) 0.0891(14) Uani 1 d . . .
H16A H 0.0657 0.5998 -0.0070 0.134 Uiso 1 calc R . .
H16B H -0.0310 0.6795 -0.0160 0.134 Uiso 1 calc R . .
H16C H -0.0334 0.5978 0.0319 0.134 Uiso 1 calc R . .
C17 C 0.1428(4) 0.7876(4) 0.01363(17) 0.0912(14) Uani 1 d . . .
H17A H 0.1855 0.8349 0.0365 0.137 Uiso 1 calc R . .
H17B H 0.0952 0.8263 -0.0115 0.137 Uiso 1 calc R . .
H17C H 0.1911 0.7449 -0.0068 0.137 Uiso 1 calc R . .
C18 C 0.2233(4) 0.3833(3) 0.1342(2) 0.0910(14) Uani 1 d . . .
H18A H 0.1666 0.3566 0.1565 0.136 Uiso 1 calc R . .
H18B H 0.2938 0.3608 0.1491 0.136 Uiso 1 calc R . .
H18C H 0.2121 0.3578 0.0972 0.136 Uiso 1 calc R . .
C19 C 0.7290(3) 0.7763(4) 0.1576(3) 0.1080(18) Uani 1 d . . .
H19A H 0.7865 0.8205 0.1727 0.162 Uiso 1 calc R . .
H19B H 0.7342 0.7716 0.1184 0.162 Uiso 1 calc R . .
H19C H 0.7364 0.7081 0.1736 0.162 Uiso 1 calc R . .
C20 C 0.4961(3) 1.0934(3) 0.19088(18) 0.0665(10) Uani 1 d . . .
C21 C 0.6013(6) 1.1464(5) 0.1778(4) 0.120(3) Uani 0.80 d P A 1
H21A H 0.6177 1.1321 0.1402 0.180 Uiso 1 calc R A 1
H21B H 0.6600 1.1209 0.2019 0.180 Uiso 1 calc R A 1
H21C H 0.5937 1.2201 0.1827 0.180 Uiso 1 calc R A 1
C22 C 0.3988(9) 1.1447(7) 0.1625(6) 0.170(7) Uani 0.80 d P A 1
H22A H 0.4035 1.1380 0.1234 0.255 Uiso 1 calc R A 1
H22B H 0.3977 1.2171 0.1723 0.255 Uiso 1 calc R A 1
H22C H 0.3326 1.1119 0.1738 0.255 Uiso 1 calc R A 1
C23 C 0.4825(7) 1.1102(5) 0.2531(3) 0.117(2) Uani 0.80 d P A 1
H23A H 0.4855 1.1833 0.2613 0.176 Uiso 1 calc R A 1
H23B H 0.5406 1.0750 0.2737 0.176 Uiso 1 calc R A 1
H23C H 0.4128 1.0827 0.2631 0.176 Uiso 1 calc R A 1
C21A C 0.5765(18) 1.1221(13) 0.2378(10) 0.068(5) Uani 0.20 d P A 2
C22A C 0.539(2) 1.1439(16) 0.1330(9) 0.075(6) Uani 0.20 d P A 2
C23A C 0.390(3) 1.135(2) 0.2018(15) 0.087(9) Uani 0.20 d P A 2
C24 C 0.1267(2) 1.0162(2) 0.14017(13) 0.0470(7) Uani 1 d . . .
C25 C 0.0339(2) 1.0265(2) 0.16683(13) 0.0486(7) Uani 1 d . . .
C26 C 0.0251(3) 0.9507(2) 0.21408(13) 0.0518(8) Uani 1 d . . .
C27 C 0.1528(3) 1.0724(3) 0.08914(15) 0.0587(9) Uani 1 d . . .
C28 C 0.2617(5) 1.0707(5) 0.0111(2) 0.129(2) Uani 1 d . . .
H28A H 0.1971 1.0670 -0.0138 0.155 Uiso 1 calc R . .
H28B H 0.2834 1.1432 0.0146 0.155 Uiso 1 calc R . .
C29 C 0.3470(6) 1.0130(6) -0.0102(3) 0.145(3) Uani 1 d . . .
H29A H 0.4117 1.0194 0.0137 0.217 Uiso 1 calc R . .
H29B H 0.3623 1.0387 -0.0462 0.217 Uiso 1 calc R . .
H29C H 0.3258 0.9411 -0.0128 0.217 Uiso 1 calc R . .
C30 C -0.0600(3) 1.0975(3) 0.15003(15) 0.0581(9) Uani 1 d . . .
C31 C -0.1326(4) 1.2666(3) 0.1587(2) 0.0975(15) Uani 1 d . . .
H31A H -0.1561 1.2605 0.1202 0.117 Uiso 1 calc R . .
H31B H -0.1956 1.2526 0.1806 0.117 Uiso 1 calc R . .
C32 C -0.0950(5) 1.3678(4) 0.1694(3) 0.133(2) Uani 1 d . . .
H32A H -0.0669 1.3726 0.2069 0.200 Uiso 1 calc R . .
H32B H -0.1546 1.4160 0.1635 0.200 Uiso 1 calc R . .
H32C H -0.0375 1.3843 0.1451 0.200 Uiso 1 calc R . .
C3S C 0.6971(13) 0.5776(14) 0.0229(6) 0.295(4) Uani 1 d D . .
H3S H 0.7573 0.5833 0.0009 0.354 Uiso 1 calc R . .
C1S C 0.5192(14) 0.6319(14) 0.0470(6) 0.295(4) Uani 1 d D . .
C2S C 0.6142(13) 0.6397(13) 0.0174(6) 0.295(4) Uani 1 d D . .
H2S H 0.6180 0.6934 -0.0081 0.354 Uiso 1 calc R . .
C4S C 0.6919(14) 0.5045(14) 0.0619(7) 0.295(4) Uani 1 d D . .
H4S H 0.7574 0.4685 0.0689 0.354 Uiso 1 calc R . .
C5S C 0.6098(14) 0.4743(15) 0.0924(6) 0.295(4) Uani 1 d D . .
H5S H 0.6081 0.4162 0.1152 0.354 Uiso 1 calc R . .
C6S C 0.5257(13) 0.5486(13) 0.0830(6) 0.295(4) Uani 1 d D . .
H6S H 0.4651 0.5402 0.1045 0.354 Uiso 1 calc R . .
C7S C 0.4604(11) 0.7142(12) 0.0222(7) 0.330(9) Uani 1 d D . .
H7S1 H 0.3863 0.6923 0.0131 0.494 Uiso 1 calc R . .
H7S2 H 0.4950 0.7349 -0.0108 0.494 Uiso 1 calc R . .
H7S3 H 0.4595 0.7720 0.0472 0.494 Uiso 1 calc R . .

loop_
_atom_site_aniso_label
_atom_site_aniso_U_11
_atom_site_aniso_U_22
_atom_site_aniso_U_33
_atom_site_aniso_U_23
_atom_site_aniso_U_13
_atom_site_aniso_U_12
P 0.0427(4) 0.0371(4) 0.0501(5) -0.0020(3) -0.0050(3) 0.0021(3)
S 0.0611(6) 0.0825(7) 0.0896(8) -0.0051(6) 0.0217(5) -0.0008(5)
O1 0.0540(12) 0.0355(11) 0.0490(12) -0.0019(9) -0.0065(9) 0.0026(9)
O2 0.0430(12) 0.0465(12) 0.0663(14) -0.0118(10) -0.0047(10) 0.0020(9)
O3 0.104(2) 0.0732(18) 0.091(2) 0.0303(16) 0.0045(17) 0.0323(16)
O4 0.0887(19) 0.0710(17) 0.0781(18) 0.0226(14) 0.0252(15) 0.0195(14)
O5 0.0617(16) 0.0759(18) 0.110(2) -0.0190(16) -0.0339(15) 0.0113(13)
O6 0.0591(14) 0.0529(14) 0.0944(18) -0.0141(13) -0.0161(13) 0.0165(11)
N 0.0474(14) 0.0457(15) 0.0550(16) -0.0001(12) -0.0031(12) -0.0012(11)
C1 0.0456(16) 0.0357(15) 0.0474(16) -0.0008(12) -0.0002(13) 0.0019(12)
C2 0.0522(18) 0.0419(17) 0.0517(18) -0.0030(14) -0.0070(14) 0.0023(14)
C3 0.064(2) 0.0431(18) 0.064(2) -0.0080(15) -0.0120(17) -0.0008(15)
C4 0.070(2) 0.0427(18) 0.067(2) 0.0012(16) -0.0056(17) 0.0014(16)
C5 0.0563(19) 0.0476(18) 0.059(2) 0.0078(15) -0.0095(16) 0.0043(15)
C6 0.0464(16) 0.0397(16) 0.0477(17) 0.0039(13) -0.0032(13) 0.0000(13)
C7 0.0575(18) 0.0467(18) 0.0505(18) 0.0058(14) -0.0129(14) -0.0003(15)
C8 0.0487(17) 0.0466(17) 0.0504(18) -0.0029(14) -0.0145(14) 0.0006(14)
C9 0.054(2) 0.0485(19) 0.081(2) -0.0117(17) -0.0147(17) 0.0098(16)
C10 0.0470(19) 0.066(2) 0.090(3) -0.020(2) -0.0003(18) 0.0043(17)
C11 0.0464(18) 0.067(2) 0.079(3) -0.0109(19) 0.0065(17) -0.0076(17)
C12 0.0485(18) 0.0493(18) 0.062(2) -0.0045(15) -0.0034(15) -0.0011(14)
C13 0.0404(15) 0.0488(18) 0.0496(17) -0.0040(14) -0.0049(13) 0.0035(13)
C14 0.068(2) 0.0479(19) 0.061(2) -0.0064(16) -0.0246(17) 0.0066(16)
C15 0.072(3) 0.090(3) 0.112(3) -0.024(3) -0.035(2) 0.028(2)
C16 0.104(3) 0.067(2) 0.092(3) -0.011(2) -0.048(3) 0.004(2)
C17 0.123(4) 0.083(3) 0.064(3) 0.018(2) -0.028(2) -0.010(3)
C18 0.123(4) 0.042(2) 0.104(3) 0.004(2) -0.034(3) 0.000(2)
C19 0.055(2) 0.097(3) 0.173(5) -0.041(3) 0.018(3) 0.011(2)
C20 0.058(2) 0.0422(19) 0.099(3) -0.0043(19) 0.0009(19) -0.0059(16)
C21 0.098(5) 0.065(4) 0.200(9) -0.010(5) 0.045(5) -0.023(3)
C22 0.126(8) 0.049(4) 0.323(17) 0.051(8) -0.113(11) -0.013(4)
C23 0.158(7) 0.060(4) 0.136(6) -0.037(4) 0.039(5) -0.019(4)
C21A 0.072(13) 0.032(9) 0.099(15) -0.008(9) -0.008(11) -0.009(8)
C22A 0.091(15) 0.055(11) 0.080(14) 0.023(10) 0.008(12) -0.002(11)
C23A 0.081(16) 0.023(11) 0.15(3) -0.002(15) -0.02(2) 0.012(10)
C24 0.0462(17) 0.0375(16) 0.0565(18) -0.0029(14) -0.0064(14) 0.0011(13)
C25 0.0447(17) 0.0420(17) 0.0580(19) -0.0108(14) -0.0094(14) -0.0008(13)
C26 0.0491(17) 0.0484(18) 0.0570(19) -0.0093(15) -0.0064(14) -0.0042(14)
C27 0.064(2) 0.0472(19) 0.065(2) 0.0049(16) -0.0039(17) 0.0047(16)
C28 0.149(5) 0.126(5) 0.118(4) 0.058(4) 0.063(4) 0.036(4)
C29 0.155(6) 0.153(6) 0.134(5) 0.009(4) 0.077(5) -0.001(5)
C30 0.0497(19) 0.055(2) 0.069(2) -0.0079(17) -0.0091(16) 0.0082(16)
C31 0.080(3) 0.067(3) 0.143(4) -0.010(3) -0.025(3) 0.029(2)
C32 0.156(5) 0.069(3) 0.168(6) 0.001(3) -0.054(5) 0.023(3)
C3S 0.254(7) 0.411(11) 0.217(6) -0.067(6) -0.011(6) 0.060(7)
C1S 0.254(7) 0.411(11) 0.217(6) -0.067(6) -0.011(6) 0.060(7)
C2S 0.254(7) 0.411(11) 0.217(6) -0.067(6) -0.011(6) 0.060(7)
C4S 0.254(7) 0.411(11) 0.217(6) -0.067(6) -0.011(6) 0.060(7)
C5S 0.254(7) 0.411(11) 0.217(6) -0.067(6) -0.011(6) 0.060(7)
C6S 0.254(7) 0.411(11) 0.217(6) -0.067(6) -0.011(6) 0.060(7)
C7S 0.243(13) 0.333(18) 0.41(2) 0.061(16) -0.022(13) 0.158(13)

loop_
_atom_type_symbol
_atom_type_description
_atom_type_scat_dispersion_real
_atom_type_scat_dispersion_imag
_atom_type_scat_source
C C 0.0033 0.0016 'International Tables Vol C Tables 4.2.6.8 and 6.1.1.4'
H H 0.0000 0.0000 'International Tables Vol C Tables 4.2.6.8 and 6.1.1.4'
N N 0.0061 0.0033 'International Tables Vol C Tables 4.2.6.8 and 6.1.1.4'
O O 0.0106 0.0060 'International Tables Vol C Tables 4.2.6.8 and 6.1.1.4'
P P 0.1023 0.0942 'International Tables Vol C Tables 4.2.6.8 and 6.1.1.4'
S S 0.1246 0.1234 'International Tables Vol C Tables 4.2.6.8 and 6.1.1.4'

loop_
_geom_angle_atom_site_label_1
_geom_angle_atom_site_label_2
_geom_angle_atom_site_label_3
_geom_angle
_geom_angle_site_symmetry_1
_geom_angle_site_symmetry_3
_geom_angle_publ_flag
O1 P O2 108.29(11) . . ?
O1 P N 117.75(13) . . ?
O2 P N 110.96(13) . . ?
O1 P C24 107.72(13) . . ?
O2 P C24 112.03(13) . . ?
N P C24 99.86(14) . . ?
C1 O1 P 131.86(19) . . ?
C13 O2 P 128.30(19) . . ?
C27 O4 C28 116.0(3) . . ?
C30 O6 C31 116.8(3) . . ?
C26 N P 109.2(2) . . ?
C6 C1 C2 124.6(3) . . ?
C6 C1 O1 117.2(2) . . ?
C2 C1 O1 118.0(2) . . ?
C1 C2 C3 114.4(3) . . ?
C1 C2 C14 124.1(3) . . ?
C3 C2 C14 121.5(3) . . ?
C4 C3 C2 123.8(3) . . ?
C3 C4 C5 118.3(3) . . ?
C3 C4 C18 121.4(3) . . ?
C5 C4 C18 120.3(3) . . ?
C6 C5 C4 121.2(3) . . ?
C1 C6 C5 117.7(3) . . ?
C1 C6 C7 121.7(3) . . ?
C5 C6 C7 120.7(3) . . ?
C6 C7 C8 116.0(3) . . ?
C13 C8 C9 117.6(3) . . ?
C13 C8 C7 123.0(3) . . ?
C9 C8 C7 119.2(3) . . ?
C10 C9 C8 121.4(3) . . ?
C9 C10 C11 117.8(3) . . ?
C9 C10 C19 121.0(4) . . ?
C11 C10 C19 121.1(4) . . ?
C10 C11 C12 124.2(3) . . ?
C13 C12 C11 114.2(3) . . ?
C13 C12 C20 125.4(3) . . ?
C11 C12 C20 120.0(3) . . ?
C8 C13 C12 124.1(3) . . ?
C8 C13 O2 117.4(3) . . ?
C12 C13 O2 118.3(3) . . ?
C15 C14 C16 107.6(3) . . ?
C15 C14 C2 109.8(3) . . ?
C16 C14 C2 112.1(3) . . ?
C15 C14 C17 110.8(4) . . ?
C16 C14 C17 106.5(3) . . ?
C2 C14 C17 110.0(3) . . ?
C23A C20 C22 38.7(13) . . ?
C23A C20 C21 131.2(12) . . ?
C22 C20 C21 111.6(6) . . ?
C23A C20 C21A 109.1(16) . . ?
C22 C20 C21A 135.2(9) . . ?
C21 C20 C21A 61.4(10) . . ?
C23A C20 C12 116.0(12) . . ?
C22 C20 C12 114.8(5) . . ?
C21 C20 C12 112.2(4) . . ?
C21A C20 C12 107.7(7) . . ?
C23A C20 C23 68.1(14) . . ?
C22 C20 C23 105.6(7) . . ?
C21 C20 C23 106.1(5) . . ?
C21A C20 C23 47.4(9) . . ?
C12 C20 C23 105.7(4) . . ?
C23A C20 C22A 109.5(15) . . ?
C22 C20 C22A 73.1(10) . . ?
C21 C20 C22A 48.3(8) . . ?
C21A C20 C22A 109.1(13) . . ?
C12 C20 C22A 105.2(8) . . ?
C23 C20 C22A 146.1(9) . . ?
C25 C24 C27 125.2(3) . . ?
C25 C24 P 104.3(2) . . ?
C27 C24 P 130.0(2) . . ?
C24 C25 C30 125.3(3) . . ?
C24 C25 C26 113.3(3) . . ?
C30 C25 C26 121.1(3) . . ?
N C26 C25 113.4(3) . . ?
N C26 S 126.7(3) . . ?
C25 C26 S 119.9(2) . . ?
O3 C27 O4 124.8(3) . . ?
O3 C27 C24 124.2(3) . . ?
O4 C27 C24 110.9(3) . . ?
C29 C28 O4 109.4(5) . . ?
O5 C30 O6 127.1(3) . . ?
O5 C30 C25 121.6(3) . . ?
O6 C30 C25 111.3(3) . . ?
C32 C31 O6 111.2(4) . . ?
C2S C3S C4S 116.4(18) . . ?
C6S C1S C2S 110.9(17) . . ?
C6S C1S C7S 151(2) . . ?
C2S C1S C7S 98.3(15) . . ?
C3S C2S C1S 124.6(18) . . ?
C5S C4S C3S 131.4(18) . . ?
C4S C5S C6S 105.7(17) . . ?
C1S C6S C5S 130.2(18) . . ?

loop_
_geom_bond_atom_site_label_1
_geom_bond_atom_site_label_2
_geom_bond_distance
_geom_bond_site_symmetry_2
_geom_bond_publ_flag
P O1 1.551(2) . ?
P O2 1.562(2) . ?
P N 1.580(3) . ?
P C24 1.787(3) . ?
S C26 1.643(3) . ?
O1 C1 1.433(3) . ?
O2 C13 1.427(3) . ?
O3 C27 1.198(4) . ?
O4 C27 1.309(4) . ?
O4 C28 1.478(5) . ?
O5 C30 1.197(4) . ?
O6 C30 1.309(4) . ?
O6 C31 1.459(4) . ?
N C26 1.360(4) . ?
C1 C6 1.377(4) . ?
C1 C2 1.391(4) . ?
C2 C3 1.399(4) . ?
C2 C14 1.531(4) . ?
C3 C4 1.374(5) . ?
C4 C5 1.387(5) . ?
C4 C18 1.515(5) . ?
C5 C6 1.384(4) . ?
C6 C7 1.510(4) . ?
C7 C8 1.515(4) . ?
C8 C13 1.380(4) . ?
C8 C9 1.388(4) . ?
C9 C10 1.378(5) . ?
C10 C11 1.381(5) . ?
C10 C19 1.507(5) . ?
C11 C12 1.395(5) . ?
C12 C13 1.393(4) . ?
C12 C20 1.541(5) . ?
C14 C15 1.522(5) . ?
C14 C16 1.525(5) . ?
C14 C17 1.531(6) . ?
C20 C23A 1.44(3) . ?
C20 C22 1.495(9) . ?
C20 C21 1.498(7) . ?
C20 C21A 1.51(2) . ?
C20 C23 1.544(8) . ?
C20 C22A 1.65(2) . ?
C24 C25 1.335(4) . ?
C24 C27 1.482(5) . ?
C25 C30 1.503(4) . ?
C25 C26 1.513(5) . ?
C28 C29 1.396(7) . ?
C31 C32 1.399(7) . ?
C3S C2S 1.288(12) . ?
C3S C4S 1.338(12) . ?
C1S C6S 1.383(13) . ?
C1S C2S 1.394(12) . ?
C1S C7S 1.396(14) . ?
C4S C5S 1.331(12) . ?
C5S C6S 1.409(12) . ?
